data_1544699
loop_
_publ_author_name
'Zheng, Jia'
'Li, Zun'
'Wu, Wanqing'
'Jiang, Huanfeng'

_publ_section_title
;
 Controllable O-Nucleometalation Cyclization Strategy: Access to Divergent
 Ring-Functionalized Molecules.
;
_journal_issue 24
_journal_name_full 'Organic letters'
_journal_page_first 6232
_journal_page_last 6235
_journal_paper_doi 10.1021/acs.orglett.6b02710
_journal_volume 18
_journal_year 2016
_chemical_formula_sum 'C15 H18 N2 O4 S'
_chemical_formula_weight 322.37
_chemical_name_systematic
; 
 ? 
;
_space_group_IT_number 2
_symmetry_cell_setting triclinic
_symmetry_space_group_name_Hall '-P 1'
_symmetry_space_group_name_H-M 'P -1'
_atom_sites_solution_hydrogens geom
_atom_sites_solution_primary direct
_atom_sites_solution_secondary difmap
_audit_creation_method SHELXL-97
_cell_angle_alpha 95.163(2)
_cell_angle_beta 109.340(2)
_cell_angle_gamma 104.536(2)
_cell_formula_units_Z 2
_cell_length_a 8.2390(2)
_cell_length_b 9.8871(3)
_cell_length_c 10.5292(3)
_cell_measurement_reflns_used 8511
_cell_measurement_temperature 293(2)
_cell_measurement_theta_max 73.9700
_cell_measurement_theta_min 4.6900
_cell_volume 769.20(4)
_computing_structure_refinement 'SHELXL-97 (Sheldrick, 1997)'
_computing_structure_solution 'SHELXS-97 (Sheldrick, 1990)'
_diffrn_ambient_temperature 293(2)
_diffrn_measured_fraction_theta_full 0.985
_diffrn_measured_fraction_theta_max 0.985
_diffrn_measurement_device_type 'SuperNova, Dual, Cu at zero, AtlasS2'
_diffrn_radiation_monochromator graphite
_diffrn_radiation_source 'fine-focus sealed tube'
_diffrn_radiation_type CuK\a
_diffrn_radiation_wavelength 1.54178
_diffrn_reflns_av_R_equivalents 0.0223
_diffrn_reflns_av_sigmaI/netI 0.0172
_diffrn_reflns_limit_h_max 10
_diffrn_reflns_limit_h_min -10
_diffrn_reflns_limit_k_max 12
_diffrn_reflns_limit_k_min -12
_diffrn_reflns_limit_l_max 12
_diffrn_reflns_limit_l_min -13
_diffrn_reflns_number 12010
_diffrn_reflns_theta_full 74.09
_diffrn_reflns_theta_max 74.09
_diffrn_reflns_theta_min 4.53
_exptl_absorpt_coefficient_mu 2.052
_exptl_absorpt_correction_T_max 0.8211
_exptl_absorpt_correction_T_min 0.6844
_exptl_crystal_colour colorless
_exptl_crystal_density_diffrn 1.392
_exptl_crystal_density_method 'not measured'
_exptl_crystal_description block
_exptl_crystal_F_000 340
_exptl_crystal_size_max 0.20
_exptl_crystal_size_mid 0.10
_exptl_crystal_size_min 0.10
_refine_diff_density_max 0.314
_refine_diff_density_min -0.429
_refine_diff_density_rms 0.062
_refine_ls_extinction_method none
_refine_ls_goodness_of_fit_ref 1.037
_refine_ls_hydrogen_treatment mixed
_refine_ls_matrix_type full
_refine_ls_number_parameters 199
_refine_ls_number_reflns 3075
_refine_ls_number_restraints 0
_refine_ls_restrained_S_all 1.037
_refine_ls_R_factor_all 0.0373
_refine_ls_R_factor_gt 0.0358
_refine_ls_shift/su_max 0.000
_refine_ls_shift/su_mean 0.000
_refine_ls_structure_factor_coef Fsqd
_refine_ls_weighting_details 'calc w=1/[\s^2^(Fo^2^)+(0.0539P)^2^+0.3435P] where P=(Fo^2^+2Fc^2^)/3'
_refine_ls_weighting_scheme calc
_refine_ls_wR_factor_gt 0.0961
_refine_ls_wR_factor_ref 0.0976
_reflns_number_gt 2914
_reflns_number_total 3075
_reflns_threshold_expression >2sigma(I)
_cod_data_source_file ol6b02710_si_004.cif
_cod_data_source_block li1
_cod_depositor_comments
;
The following automatic conversions were performed:

'_symmetry_cell_setting' value 'Triclinic' changed to 'triclinic'
according to
/usr/data/users/saulius/crontab/automatic-downloads/rss-feeds/ACS/lib/dictionaries/cif_core.dic
dictionary named 'cif_core.dic' version 2.4.2 from 2011-04-26.

Automatic conversion script
Id: cif_fix_values 4268 2015-11-12 08:31:59Z antanas 

 Adding full bibliography for 1544698--1544700.cif.
;
_cod_original_sg_symbol_H-M P-1
_cod_database_code 1544699

loop_
_symmetry_equiv_pos_as_xyz
'x, y, z'
'-x, -y, -z'

loop_
_atom_site_label
_atom_site_type_symbol
_atom_site_fract_x
_atom_site_fract_y
_atom_site_fract_z
_atom_site_U_iso_or_equiv
_atom_site_adp_type
_atom_site_occupancy
_atom_site_symmetry_multiplicity
_atom_site_calc_flag
_atom_site_refinement_flags
S1 S 0.22605(5) -0.14294(4) 0.09183(4) 0.02769(12) Uani 1 1 d .
O1 O 0.82366(15) 0.27168(11) 0.55622(11) 0.0327(3) Uani 1 1 d .
N1 N 0.43340(16) -0.06923(13) 0.19436(12) 0.0253(3) Uani 1 1 d .
O3 O 0.20231(17) -0.08044(14) -0.02816(11) 0.0395(3) Uani 1 1 d .
O2 O 0.19336(17) -0.29377(12) 0.07821(13) 0.0422(3) Uani 1 1 d .
N2 N 0.76513(17) 0.52869(13) 0.57389(13) 0.0294(3) Uani 1 1 d .
H2A H 0.7924 0.4606 0.6132 0.035 Uiso 1 1 calc R
O4 O 0.6962(2) 0.73440(14) 0.61258(15) 0.0540(4) Uani 1 1 d .
C1 C 0.75695(19) 0.51970(15) 0.43805(15) 0.0260(3) Uani 1 1 d .
C8 C 0.68188(19) 0.11999(15) 0.33968(15) 0.0239(3) Uani 1 1 d .
C11 C 0.4984(2) -0.12096(15) 0.32388(15) 0.0276(3) Uani 1 1 d .
H11A H 0.5110 -0.2152 0.3069 0.033 Uiso 1 1 calc R
H11B H 0.4173 -0.1236 0.3732 0.033 Uiso 1 1 calc R
C2 C 0.75777(19) 0.39080(15) 0.36799(15) 0.0254(3) Uani 1 1 d .
C13 C 0.0874(2) -0.0943(2) 0.17296(17) 0.0358(4) Uani 1 1 d .
H13A H -0.0368 -0.1364 0.1147 0.054 Uiso 1 1 calc R
H13B H 0.1145 0.0074 0.1901 0.054 Uiso 1 1 calc R
H13C H 0.1091 -0.1274 0.2582 0.054 Uiso 1 1 calc R
C12 C 0.5080(2) 0.08767(15) 0.21632(15) 0.0270(3) Uani 1 1 d .
H12A H 0.4264 0.1349 0.2356 0.032 Uiso 1 1 calc R
H12B H 0.5315 0.1169 0.1370 0.032 Uiso 1 1 calc R
C10 C 0.6784(2) -0.01262(15) 0.40160(15) 0.0254(3) Uani 1 1 d .
H10A H 0.7277 -0.0012 0.5017 0.031 Uiso 1 1 calc R
C7 C 0.76025(19) 0.26272(15) 0.43158(15) 0.0249(3) Uani 1 1 d .
C9 C 0.8066(2) 0.03227(16) 0.32978(17) 0.0293(3) Uani 1 1 d .
H9A H 0.7805 -0.0240 0.2411 0.035 Uiso 1 1 calc R
H9B H 0.9337 0.0719 0.3856 0.035 Uiso 1 1 calc R
C3 C 0.7588(2) 0.38427(16) 0.23497(17) 0.0309(3) Uani 1 1 d .
H3A H 0.7639 0.3010 0.1898 0.037 Uiso 1 1 calc R
C14 C 0.7358(2) 0.63073(16) 0.65219(17) 0.0330(3) Uani 1 1 d .
C15 C 0.7553(3) 0.6041(2) 0.79436(18) 0.0412(4) Uani 1 1 d .
H15A H 0.7337 0.6798 0.8437 0.062 Uiso 1 1 calc R
H15B H 0.8751 0.6000 0.8416 0.062 Uiso 1 1 calc R
H15C H 0.6696 0.5154 0.7884 0.062 Uiso 1 1 calc R
C6 C 0.7484(2) 0.63374(16) 0.36967(17) 0.0316(3) Uani 1 1 d .
H6A H 0.7460 0.7185 0.4139 0.038 Uiso 1 1 calc R
C4 C 0.7525(2) 0.49844(18) 0.16929(18) 0.0372(4) Uani 1 1 d .
H4A H 0.7542 0.4929 0.0811 0.045 Uiso 1 1 calc R
C5 C 0.7436(2) 0.62154(17) 0.23692(19) 0.0367(4) Uani 1 1 d .
H5A H 0.7341 0.6975 0.1919 0.044 Uiso 1 1 calc R

loop_
_atom_site_aniso_label
_atom_site_aniso_U_11
_atom_site_aniso_U_22
_atom_site_aniso_U_33
_atom_site_aniso_U_23
_atom_site_aniso_U_13
_atom_site_aniso_U_12
S1 0.0310(2) 0.0301(2) 0.0219(2) 0.00265(14) 0.00903(15) 0.01074(15)
O1 0.0415(6) 0.0300(5) 0.0250(6) 0.0049(4) 0.0080(5) 0.0138(5)
N1 0.0293(6) 0.0240(6) 0.0250(6) 0.0067(5) 0.0097(5) 0.0118(5)
O3 0.0440(7) 0.0532(7) 0.0226(6) 0.0108(5) 0.0109(5) 0.0170(6)
O2 0.0474(7) 0.0287(6) 0.0421(7) -0.0031(5) 0.0107(6) 0.0079(5)
N2 0.0347(7) 0.0259(6) 0.0273(7) 0.0019(5) 0.0087(5) 0.0133(5)
O4 0.0908(11) 0.0408(7) 0.0534(8) 0.0131(6) 0.0395(8) 0.0399(7)
C1 0.0232(7) 0.0246(7) 0.0293(8) 0.0030(6) 0.0083(6) 0.0077(5)
C8 0.0293(7) 0.0230(7) 0.0246(7) 0.0072(5) 0.0122(6) 0.0126(6)
C11 0.0327(8) 0.0262(7) 0.0289(8) 0.0112(6) 0.0119(6) 0.0141(6)
C2 0.0257(7) 0.0229(7) 0.0290(8) 0.0052(6) 0.0110(6) 0.0084(5)
C13 0.0329(8) 0.0490(10) 0.0340(9) 0.0128(7) 0.0165(7) 0.0189(7)
C12 0.0319(7) 0.0237(7) 0.0277(7) 0.0085(6) 0.0099(6) 0.0122(6)
C10 0.0312(7) 0.0247(7) 0.0244(7) 0.0082(6) 0.0098(6) 0.0145(6)
C7 0.0262(7) 0.0261(7) 0.0264(7) 0.0055(6) 0.0119(6) 0.0114(5)
C9 0.0304(7) 0.0284(7) 0.0340(8) 0.0051(6) 0.0137(6) 0.0147(6)
C3 0.0379(8) 0.0259(7) 0.0336(8) 0.0059(6) 0.0191(7) 0.0096(6)
C14 0.0352(8) 0.0278(8) 0.0354(9) 0.0000(6) 0.0126(7) 0.0109(6)
C15 0.0500(10) 0.0398(9) 0.0313(9) -0.0022(7) 0.0127(8) 0.0151(8)
C6 0.0331(8) 0.0234(7) 0.0382(9) 0.0049(6) 0.0121(7) 0.0099(6)
C4 0.0491(10) 0.0342(8) 0.0350(9) 0.0120(7) 0.0233(8) 0.0112(7)
C5 0.0437(9) 0.0276(8) 0.0437(10) 0.0148(7) 0.0194(8) 0.0115(7)

loop_
_atom_type_symbol
_atom_type_description
_atom_type_scat_dispersion_real
_atom_type_scat_dispersion_imag
_atom_type_scat_source
C C 0.0181 0.0091 'International Tables Vol C Tables 4.2.6.8 and 6.1.1.4'
H H 0.0000 0.0000 'International Tables Vol C Tables 4.2.6.8 and 6.1.1.4'
N N 0.0311 0.0180 'International Tables Vol C Tables 4.2.6.8 and 6.1.1.4'
O O 0.0492 0.0322 'International Tables Vol C Tables 4.2.6.8 and 6.1.1.4'
S S 0.3331 0.5567 'International Tables Vol C Tables 4.2.6.8 and 6.1.1.4'

loop_
_geom_angle_atom_site_label_1
_geom_angle_atom_site_label_2
_geom_angle_atom_site_label_3
_geom_angle
O2 S1 O3 119.24(8)
O2 S1 N1 107.07(7)
O3 S1 N1 106.75(7)
O2 S1 C13 108.08(8)
O3 S1 C13 107.80(8)
N1 S1 C13 107.36(7)
C11 N1 C12 110.74(11)
C11 N1 S1 118.22(10)
C12 N1 S1 118.19(9)
C14 N2 C1 128.85(13)
C6 C1 N2 122.15(14)
C6 C1 C2 118.85(14)
N2 C1 C2 118.99(13)
C7 C8 C10 119.54(12)
C7 C8 C12 120.32(12)
C10 C8 C12 107.68(12)
C7 C8 C9 119.02(13)
C10 C8 C9 59.02(9)
C12 C8 C9 115.64(12)
N1 C11 C10 103.01(11)
C3 C2 C1 118.93(13)
C3 C2 C7 118.77(13)
C1 C2 C7 122.29(13)
N1 C12 C8 103.01(11)
C9 C10 C11 119.26(13)
C9 C10 C8 60.80(9)
C11 C10 C8 107.84(11)
O1 C7 C2 121.86(13)
O1 C7 C8 119.81(13)
C2 C7 C8 118.32(13)
C10 C9 C8 60.18(9)
C4 C3 C2 121.50(15)
O4 C14 N2 124.07(16)
O4 C14 C15 122.04(15)
N2 C14 C15 113.89(14)
C5 C6 C1 120.44(14)
C3 C4 C5 118.83(15)
C6 C5 C4 121.35(15)

loop_
_geom_bond_atom_site_label_1
_geom_bond_atom_site_label_2
_geom_bond_distance
S1 O2 1.4322(12)
S1 O3 1.4331(12)
S1 N1 1.6208(13)
S1 C13 1.7647(16)
O1 C7 1.2267(18)
N1 C11 1.4790(18)
N1 C12 1.4835(18)
N2 C14 1.364(2)
N2 C1 1.403(2)
O4 C14 1.219(2)
C1 C6 1.395(2)
C1 C2 1.417(2)
C8 C7 1.493(2)
C8 C10 1.5140(18)
C8 C12 1.518(2)
C8 C9 1.5232(19)
C11 C10 1.502(2)
C2 C3 1.399(2)
C2 C7 1.4862(19)
C10 C9 1.496(2)
C3 C4 1.379(2)
C14 C15 1.506(2)
C6 C5 1.378(2)
C4 C5 1.385(2)
